data_1519358
loop_
_publ_author_name
'Coles, Simon J.'
'Hursthouse, Michael B.'
'Berry, M. B.'
'Patient, L.'
'Kilburn, J. D.'

_publ_section_title
;
 1-Methyl-3-(methylidene)-7-((p-toluenesulfonato)amino)-4-(trimethylsilyl)-7-
 azabicyclo(2.2.1)heptane
;
_journal_name_full 'Crystal Structure Report Archive'
_journal_page_first 85
_journal_year 2001
_chemical_formula_sum 'C18 H28 N2 O2 S Si'
_chemical_formula_weight 364.57
_space_group_IT_number 14
_symmetry_cell_setting monoclinic
_symmetry_space_group_name_Hall '-P 2ybc'
_symmetry_space_group_name_H-M 'P 1 21/c 1'
_atom_sites_solution_hydrogens geom
_atom_sites_solution_primary direct
_atom_sites_solution_secondary difmap
_cell_angle_alpha 90.00
_cell_angle_beta 115.86(3)
_cell_angle_gamma 90.00
_cell_formula_units_Z 4
_cell_length_a 14.291(3)
_cell_length_b 11.709(2)
_cell_length_c 13.341(3)
_cell_measurement_reflns_used 35413
_cell_measurement_temperature 150(2)
_cell_measurement_theta_max 30.51
_cell_measurement_theta_min 1.02
_cell_volume 2008.8(9)
_computing_cell_refinement 'DENZO (Otwinowski & Minor, 1997) & COLLECT (Hooft, 1998)'
_computing_data_collection 'COLLECT (Hooft, 1998)'
_computing_data_reduction 'DENZO (Otwinowski & Minor, 1997) & COLLECT (Hooft, 1998)'
_computing_molecular_graphics 'CAMERON (Watkin, Pearce 1995)'
_computing_structure_refinement 'SHELXL-97 (Sheldrick, 1997)'
_computing_structure_solution 'SHELXS-97 (Sheldrick, 1990)'
_diffrn_ambient_temperature 150(2)
_diffrn_detector_area_resol_mean 9.091
_diffrn_measured_fraction_theta_full 0.815
_diffrn_measured_fraction_theta_max 0.815
_diffrn_measurement_device_type 'Nonius KappaCCD Area Detector'
_diffrn_measurement_method '\f and \w scans to fill Ewald Sphere'
_diffrn_radiation_monochromator graphite
_diffrn_radiation_source 'Nonius FR591 rotating anode'
_diffrn_radiation_type MoK\a
_diffrn_radiation_wavelength 0.71073
_diffrn_reflns_av_R_equivalents 0.0857
_diffrn_reflns_av_sigmaI/netI 0.1025
_diffrn_reflns_limit_h_max 17
_diffrn_reflns_limit_h_min -16
_diffrn_reflns_limit_k_max 13
_diffrn_reflns_limit_k_min -14
_diffrn_reflns_limit_l_max 15
_diffrn_reflns_limit_l_min -16
_diffrn_reflns_number 9715
_diffrn_reflns_theta_full 27.49
_diffrn_reflns_theta_max 27.49
_diffrn_reflns_theta_min 2.35
_exptl_absorpt_coefficient_mu 0.233
_exptl_absorpt_correction_T_max 0.9907
_exptl_absorpt_correction_T_min 0.9637
_exptl_absorpt_correction_type multi-scan
_exptl_absorpt_process_details 'SORTAV (Blessing, 1997)'
_exptl_crystal_colour colourless
_exptl_crystal_density_diffrn 1.205
_exptl_crystal_density_method 'not measured'
_exptl_crystal_description plate
_exptl_crystal_F_000 784
_exptl_crystal_size_max 0.16
_exptl_crystal_size_mid 0.12
_exptl_crystal_size_min 0.04
_refine_diff_density_max 0.722
_refine_diff_density_min -0.564
_refine_diff_density_rms 0.086
_refine_ls_extinction_coef 0.0043(18)
_refine_ls_extinction_expression Fc^*^=kFc[1+0.001xFc^2^\l^3^/sin(2\q)]^-1/4^
_refine_ls_extinction_method SHELXL
_refine_ls_goodness_of_fit_ref 1.010
_refine_ls_hydrogen_treatment constr
_refine_ls_matrix_type full
_refine_ls_number_parameters 223
_refine_ls_number_reflns 3752
_refine_ls_number_restraints 0
_refine_ls_restrained_S_all 1.010
_refine_ls_R_factor_all 0.1251
_refine_ls_R_factor_gt 0.0691
_refine_ls_shift/su_max 0.011
_refine_ls_shift/su_mean 0.001
_refine_ls_structure_factor_coef Fsqd
_refine_ls_weighting_details 'calc w=1/[\s^2^(Fo^2^)+(0.1126P)^2^+0.0935P] where P=(Fo^2^+2Fc^2^)/3'
_refine_ls_weighting_scheme calc
_refine_ls_wR_factor_gt 0.1625
_refine_ls_wR_factor_ref 0.1942
_reflns_number_gt 2320
_reflns_number_total 3752
_reflns_threshold_expression >2sigma(I)
_cod_data_source_file eCrystal-85.cif
_cod_data_source_block 01sot003
_cod_depositor_comments
;
Citation :
Coles, Simon J. and Hursthouse, Michael B. and Berry, M. B. and 
Patient, L. and Kilburn, J. D. (2001) 
University of Southampton, Crystal Structure Report Archive. 
(doi:10.5258/ecrystals/85)

More at:
http://ecrystals.chem.soton.ac.uk/85/

The following automatic conversions were performed:

'_symmetry_cell_setting' value 'Monoclinic' changed to 'monoclinic'
according to the built-in table from CIF Core dictionary named
'cif_core.dic' version 2.4.1 from 2010-06-29.

Automatic conversion script
Id: cif_fix_values 3105 2015-03-04 15:46:00Z robertas 
;
_cod_original_cell_volume 2008.9(7)
_cod_original_sg_symbol_H-M P2(1)/c
_cod_database_code 1519358

loop_
_symmetry_equiv_pos_as_xyz
'x, y, z'
'-x, y+1/2, -z+1/2'
'-x, -y, -z'
'x, -y-1/2, z-1/2'

loop_
_atom_site_label
_atom_site_type_symbol
_atom_site_fract_x
_atom_site_fract_y
_atom_site_fract_z
_atom_site_U_iso_or_equiv
_atom_site_adp_type
_atom_site_occupancy
_atom_site_symmetry_multiplicity
_atom_site_calc_flag
_atom_site_refinement_flags
_atom_site_disorder_assembly
_atom_site_disorder_group
C1 C -0.1793(3) 0.0215(4) 0.3909(4) 0.0450(11) Uani 1 1 d . . .
H1A H -0.1488 0.0600 0.4634 0.067 Uiso 1 1 calc R . .
H1B H -0.1786 -0.0613 0.4021 0.067 Uiso 1 1 calc R . .
H1C H -0.2512 0.0475 0.3483 0.067 Uiso 1 1 calc R . .
C2 C -0.1173(3) 0.0496(3) 0.3281(3) 0.0326(9) Uani 1 1 d . . .
C3 C -0.0284(3) 0.1171(3) 0.3750(3) 0.0378(10) Uani 1 1 d . . .
H3 H -0.0056 0.1445 0.4489 0.045 Uiso 1 1 calc R . .
C4 C 0.0277(3) 0.1451(3) 0.3154(3) 0.0335(9) Uani 1 1 d . . .
H4 H 0.0881 0.1916 0.3485 0.040 Uiso 1 1 calc R . .
C5 C -0.0045(3) 0.1053(3) 0.2083(3) 0.0273(8) Uani 1 1 d . . .
C6 C -0.0931(3) 0.0358(3) 0.1597(3) 0.0310(9) Uani 1 1 d . . .
H6 H -0.1153 0.0074 0.0862 0.037 Uiso 1 1 calc R . .
C7 C -0.1472(3) 0.0096(3) 0.2202(3) 0.0364(10) Uani 1 1 d . . .
H7 H -0.2072 -0.0375 0.1872 0.044 Uiso 1 1 calc R . .
C8 C 0.2365(3) -0.0969(3) 0.2888(3) 0.0289(9) Uani 1 1 d . . .
C9 C 0.1439(3) -0.1309(3) 0.3082(3) 0.0370(10) Uani 1 1 d . . .
H9A H 0.1365 -0.0778 0.3610 0.056 Uiso 1 1 calc R . .
H9B H 0.1541 -0.2085 0.3387 0.056 Uiso 1 1 calc R . .
H9C H 0.0810 -0.1286 0.2374 0.056 Uiso 1 1 calc R . .
C10 C 0.3401(3) -0.0883(3) 0.3932(3) 0.0397(10) Uani 1 1 d . . .
H10A H 0.3714 -0.1647 0.4178 0.048 Uiso 1 1 calc R . .
H10B H 0.3311 -0.0510 0.4550 0.048 Uiso 1 1 calc R . .
C11 C 0.4076(3) -0.0143(3) 0.3541(3) 0.0405(11) Uani 1 1 d . . .
H11A H 0.4335 0.0545 0.4012 0.049 Uiso 1 1 calc R . .
H11B H 0.4676 -0.0583 0.3562 0.049 Uiso 1 1 calc R . .
C12 C 0.3325(3) 0.0183(3) 0.2334(3) 0.0314(9) Uani 1 1 d . . .
C13 C 0.3161(3) -0.0896(3) 0.1642(3) 0.0312(9) Uani 1 1 d . . .
C14 C 0.3443(3) -0.1124(4) 0.0847(4) 0.0471(12) Uani 1 1 d . . .
H14A H 0.3251 -0.1829 0.0457 0.057 Uiso 1 1 calc R . .
H14B H 0.3838 -0.0583 0.0662 0.057 Uiso 1 1 calc R . .
C15 C 0.2530(3) -0.1693(3) 0.2008(3) 0.0335(9) Uani 1 1 d . . .
H15A H 0.2919 -0.2402 0.2339 0.040 Uiso 1 1 calc R . .
H15B H 0.1859 -0.1892 0.1376 0.040 Uiso 1 1 calc R . .
C16 C 0.3777(3) 0.2708(4) 0.2887(4) 0.0481(11) Uani 1 1 d . . .
H16A H 0.3959 0.3438 0.2657 0.072 Uiso 1 1 calc R . .
H16B H 0.4303 0.2511 0.3635 0.072 Uiso 1 1 calc R . .
H16C H 0.3096 0.2774 0.2893 0.072 Uiso 1 1 calc R . .
C17 C 0.5071(3) 0.1351(4) 0.2023(5) 0.0602(14) Uani 1 1 d . . .
H17A H 0.5056 0.0777 0.1481 0.090 Uiso 1 1 calc R . .
H17B H 0.5524 0.1086 0.2778 0.090 Uiso 1 1 calc R . .
H17C H 0.5339 0.2073 0.1881 0.090 Uiso 1 1 calc R . .
C18 C 0.2867(3) 0.2019(4) 0.0444(3) 0.0447(11) Uani 1 1 d . . .
H18A H 0.3150 0.2709 0.0261 0.067 Uiso 1 1 calc R . .
H18B H 0.2170 0.2179 0.0378 0.067 Uiso 1 1 calc R . .
H18C H 0.2828 0.1405 -0.0073 0.067 Uiso 1 1 calc R . .
N1 N 0.1458(2) 0.0407(2) 0.1406(2) 0.0240(7) Uani 1 1 d . . .
H1 H 0.1376 -0.0017 0.0829 0.029 Uiso 1 1 calc R . .
N2 N 0.2319(2) 0.0237(2) 0.2464(2) 0.0254(7) Uani 1 1 d . . .
O1 O -0.00923(18) 0.13760(18) 0.0138(2) 0.0293(6) Uani 1 1 d . . .
O2 O 0.12035(18) 0.24305(19) 0.1759(2) 0.0371(7) Uani 1 1 d . . .
Si1 Si 0.37260(8) 0.15719(9) 0.18889(10) 0.0358(4) Uani 1 1 d . . .
S1 S 0.06326(7) 0.14085(7) 0.13027(8) 0.0269(3) Uani 1 1 d . . .

loop_
_atom_site_aniso_label
_atom_site_aniso_U_11
_atom_site_aniso_U_22
_atom_site_aniso_U_33
_atom_site_aniso_U_23
_atom_site_aniso_U_13
_atom_site_aniso_U_12
C1 0.049(3) 0.045(3) 0.043(3) 0.005(2) 0.023(2) 0.0100(19)
C2 0.035(2) 0.029(2) 0.035(2) 0.0031(17) 0.0168(19) 0.0102(16)
C3 0.042(2) 0.033(2) 0.034(2) -0.0019(18) 0.012(2) 0.0104(18)
C4 0.028(2) 0.028(2) 0.034(2) -0.0035(17) 0.0039(18) 0.0058(15)
C5 0.0222(19) 0.0223(19) 0.032(2) -0.0024(16) 0.0069(17) 0.0054(14)
C6 0.029(2) 0.033(2) 0.030(2) -0.0083(17) 0.0115(18) -0.0048(16)
C7 0.033(2) 0.038(2) 0.038(3) -0.0034(19) 0.016(2) -0.0055(17)
C8 0.0211(19) 0.0238(19) 0.035(2) 0.0031(16) 0.0057(17) -0.0019(14)
C9 0.039(2) 0.027(2) 0.046(3) 0.0062(18) 0.018(2) -0.0012(16)
C10 0.032(2) 0.039(2) 0.036(2) 0.0087(18) 0.0045(19) 0.0002(17)
C11 0.023(2) 0.035(2) 0.051(3) 0.0063(19) 0.004(2) -0.0027(16)
C12 0.0162(19) 0.035(2) 0.039(2) 0.0009(17) 0.0091(17) 0.0001(15)
C13 0.0189(19) 0.029(2) 0.040(2) 0.0010(17) 0.0075(18) 0.0059(15)
C14 0.039(3) 0.042(2) 0.064(3) -0.007(2) 0.025(2) -0.0022(19)
C15 0.0211(19) 0.0251(19) 0.045(3) 0.0033(17) 0.0061(18) 0.0051(15)
C16 0.038(2) 0.041(2) 0.057(3) -0.006(2) 0.012(2) -0.0113(18)
C17 0.031(2) 0.059(3) 0.091(4) -0.001(3) 0.026(3) -0.010(2)
C18 0.044(3) 0.044(2) 0.046(3) 0.005(2) 0.019(2) -0.0063(19)
N1 0.0191(15) 0.0221(15) 0.0276(18) 0.0001(12) 0.0071(14) 0.0021(11)
N2 0.0171(15) 0.0255(16) 0.0286(18) 0.0023(13) 0.0052(14) -0.0019(11)
O1 0.0222(13) 0.0271(14) 0.0311(15) 0.0049(11) 0.0047(12) 0.0024(10)
O2 0.0267(14) 0.0202(13) 0.0544(19) -0.0083(12) 0.0085(13) -0.0055(10)
Si1 0.0225(6) 0.0335(6) 0.0480(8) 0.0002(5) 0.0122(5) -0.0073(4)
S1 0.0201(5) 0.0197(5) 0.0364(6) -0.0009(4) 0.0080(4) 0.0001(3)

loop_
_atom_type_symbol
_atom_type_description
_atom_type_scat_dispersion_real
_atom_type_scat_dispersion_imag
_atom_type_scat_source
C C 0.0033 0.0016 'International Tables Vol C Tables 4.2.6.8 and 6.1.1.4'
H H 0.0000 0.0000 'International Tables Vol C Tables 4.2.6.8 and 6.1.1.4'
N N 0.0061 0.0033 'International Tables Vol C Tables 4.2.6.8 and 6.1.1.4'
O O 0.0106 0.0060 'International Tables Vol C Tables 4.2.6.8 and 6.1.1.4'
Si Si 0.0817 0.0704 'International Tables Vol C Tables 4.2.6.8 and 6.1.1.4'
S S 0.1246 0.1234 'International Tables Vol C Tables 4.2.6.8 and 6.1.1.4'

loop_
_geom_angle_atom_site_label_1
_geom_angle_atom_site_label_2
_geom_angle_atom_site_label_3
_geom_angle
_geom_angle_site_symmetry_1
_geom_angle_site_symmetry_3
C3 C2 C7 117.6(4) . .
C3 C2 C1 121.4(4) . .
C7 C2 C1 121.0(4) . .
C2 C3 C4 121.2(4) . .
C5 C4 C3 119.8(4) . .
C4 C5 C6 120.2(4) . .
C4 C5 S1 120.9(3) . .
C6 C5 S1 118.9(3) . .
C7 C6 C5 118.9(4) . .
C6 C7 C2 122.3(4) . .
C9 C8 N2 114.4(3) . .
C9 C8 C10 115.8(3) . .
N2 C8 C10 98.4(3) . .
C9 C8 C15 114.9(3) . .
N2 C8 C15 102.9(3) . .
C10 C8 C15 108.6(3) . .
C8 C10 C11 103.2(3) . .
C12 C11 C10 103.8(3) . .
C13 C12 N2 101.6(3) . .
C13 C12 C11 106.3(3) . .
N2 C12 C11 98.8(3) . .
C13 C12 Si1 120.5(3) . .
N2 C12 Si1 115.3(2) . .
C11 C12 Si1 111.7(2) . .
C14 C13 C15 124.6(4) . .
C14 C13 C12 129.6(4) . .
C15 C13 C12 105.7(3) . .
C13 C15 C8 102.5(3) . .
N2 N1 S1 117.7(2) . .
N1 N2 C8 112.3(2) . .
N1 N2 C12 110.1(3) . .
C8 N2 C12 96.6(2) . .
C18 Si1 C16 110.1(2) . .
C18 Si1 C17 109.0(2) . .
C16 Si1 C17 108.2(2) . .
C18 Si1 C12 114.41(17) . .
C16 Si1 C12 108.12(19) . .
C17 Si1 C12 106.77(19) . .
O2 S1 O1 119.33(15) . .
O2 S1 N1 108.07(15) . .
O1 S1 N1 103.05(14) . .
O2 S1 C5 107.87(17) . .
O1 S1 C5 108.05(16) . .
N1 S1 C5 110.27(15) . .

loop_
_geom_bond_atom_site_label_1
_geom_bond_atom_site_label_2
_geom_bond_distance
_geom_bond_site_symmetry_2
C1 C2 1.497(5) .
C2 C3 1.392(5) .
C2 C7 1.392(5) .
C3 C4 1.393(5) .
C4 C5 1.377(5) .
C5 C6 1.403(5) .
C5 S1 1.754(4) .
C6 C7 1.374(5) .
C8 C9 1.508(5) .
C8 N2 1.512(4) .
C8 C10 1.531(5) .
C8 C15 1.548(5) .
C10 C11 1.546(5) .
C11 C12 1.543(5) .
C12 C13 1.522(5) .
C12 N2 1.523(4) .
C12 Si1 1.903(4) .
C13 C14 1.316(6) .
C13 C15 1.518(5) .
C16 Si1 1.861(4) .
C17 Si1 1.870(4) .
C18 Si1 1.853(4) .
N1 N2 1.424(4) .
N1 S1 1.627(3) .
O1 S1 1.444(3) .
O2 S1 1.427(2) .
